data_7001252
loop_
_publ_author_name
'Niemeyer, Jochen'
'Kehr, Gerald'
'Fr\"ohlich, Roland'
'Erker, Gerhard'

_publ_section_title
;
 Selective synthesis of the 2-hydroxyferrocene-aldimine
 enantiomers---extended planar chiral analogues of the
 &#x201C;flat&#x201D; salicylaldimine ligand family
;
_journal_issue 19
_journal_name_full 'Dalton Transactions'
_journal_page_first 3716
_journal_page_last 3730
_journal_paper_doi 10.1039/b822735g
_journal_year 2009
_chemical_formula_sum 'C27 H28 Fe O2 Si'
_chemical_formula_weight 468.43
_chemical_name_systematic
;
?
;
_space_group_IT_number 2
_symmetry_cell_setting triclinic
_symmetry_space_group_name_Hall '-P 1'
_symmetry_space_group_name_H-M 'P -1'
_atom_sites_solution_hydrogens geom
_atom_sites_solution_primary direct
_atom_sites_solution_secondary difmap
_audit_creation_method SHELXL-97
_cell_angle_alpha 91.75(1)
_cell_angle_beta 103.04(1)
_cell_angle_gamma 106.67(1)
_cell_formula_units_Z 2
_cell_length_a 9.377(1)
_cell_length_b 10.308(1)
_cell_length_c 12.984(1)
_cell_measurement_reflns_used 11999
_cell_measurement_temperature 198(2)
_cell_measurement_theta_max 27.88
_cell_measurement_theta_min 0.41
_cell_volume 1165.1(2)
_computing_cell_refinement 'Collect (Nonius B.V., 1998)'
_computing_data_collection 'Collect (Nonius B.V., 1998)'
_computing_data_reduction 'Denzo-SMN (Otwinowski & Minor, 1997)'
_computing_molecular_graphics 'SCHAKAL (Keller, 1997)'
_computing_publication_material 'SHELXL-97 (Sheldrick, 1997)'
_computing_structure_refinement 'SHELXL-97 (Sheldrick, 1997)'
_computing_structure_solution 'SHELXS-97 (Sheldrick, 1990)'
_diffrn_ambient_temperature 198(2)
_diffrn_measured_fraction_theta_full 0.997
_diffrn_measured_fraction_theta_max 0.997
_diffrn_measurement_device_type 'Nonius KappaCCD'
_diffrn_measurement_method '\w and \f scans'
_diffrn_radiation_monochromator graphite
_diffrn_radiation_source 'rotating anode Nonius FR591'
_diffrn_radiation_type MoK\a
_diffrn_radiation_wavelength 0.71073
_diffrn_reflns_av_R_equivalents 0.039
_diffrn_reflns_av_sigmaI/netI 0.0554
_diffrn_reflns_limit_h_max 11
_diffrn_reflns_limit_h_min -9
_diffrn_reflns_limit_k_max 12
_diffrn_reflns_limit_k_min -12
_diffrn_reflns_limit_l_max 15
_diffrn_reflns_limit_l_min -16
_diffrn_reflns_number 10991
_diffrn_reflns_theta_full 26.30
_diffrn_reflns_theta_max 26.30
_diffrn_reflns_theta_min 1.62
_exptl_absorpt_coefficient_mu 0.720
_exptl_absorpt_correction_T_max 0.9315
_exptl_absorpt_correction_T_min 0.8130
_exptl_absorpt_correction_type empirical
_exptl_absorpt_process_details 'Denzo (Otwinowski, Borek, Majewski & Minor, 2003)'
_exptl_crystal_colour red
_exptl_crystal_density_diffrn 1.335
_exptl_crystal_density_method 'not measured'
_exptl_crystal_description plate
_exptl_crystal_F_000 492
_exptl_crystal_size_max 0.30
_exptl_crystal_size_mid 0.15
_exptl_crystal_size_min 0.10
_refine_diff_density_max 0.417
_refine_diff_density_min -0.409
_refine_diff_density_rms 0.061
_refine_ls_extinction_method none
_refine_ls_goodness_of_fit_ref 1.093
_refine_ls_hydrogen_treatment riding
_refine_ls_matrix_type full
_refine_ls_number_parameters 283
_refine_ls_number_reflns 4713
_refine_ls_number_restraints 0
_refine_ls_restrained_S_all 1.093
_refine_ls_R_factor_all 0.0717
_refine_ls_R_factor_gt 0.0445
_refine_ls_shift/su_max 0.000
_refine_ls_shift/su_mean 0.000
_refine_ls_structure_factor_coef Fsqd
_refine_ls_weighting_details 'calc w=1/[\s^2^(Fo^2^)+(0.0612P)^2^+0.0000P] where P=(Fo^2^+2Fc^2^)/3'
_refine_ls_weighting_scheme calc
_refine_ls_wR_factor_gt 0.1061
_refine_ls_wR_factor_ref 0.1165
_reflns_number_gt 3438
_reflns_number_total 4713
_reflns_threshold_expression >2sigma(I)
_cod_data_source_file b822735g.txt
_cod_data_source_block erk3373
_cod_original_cell_volume 1165.14(19)
_cod_original_sg_symbol_H-M P-1
_cod_database_code 7001252

loop_
_symmetry_equiv_pos_as_xyz
'x, y, z'
'-x, -y, -z'

loop_
_atom_site_label
_atom_site_type_symbol
_atom_site_fract_x
_atom_site_fract_y
_atom_site_fract_z
_atom_site_U_iso_or_equiv
_atom_site_adp_type
_atom_site_occupancy
_atom_site_symmetry_multiplicity
_atom_site_calc_flag
_atom_site_refinement_flags
_atom_site_disorder_assembly
_atom_site_disorder_group
Fe Fe 0.98804(4) 0.34131(4) 0.24019(2) 0.03397(14) Uani 1 1 d . . .
Si1 Si 0.78177(8) -0.11016(7) 0.23554(5) 0.02699(18) Uani 1 1 d . . .
O1 O 0.7819(2) 0.04990(16) 0.22693(11) 0.0343(4) Uani 1 1 d . . .
O2 O 0.5830(3) 0.3616(2) 0.24757(17) 0.0680(7) Uani 1 1 d . . .
C1 C 0.8615(3) 0.1692(2) 0.28849(17) 0.0322(6) Uani 1 1 d . . .
C2 C 0.7961(3) 0.2775(3) 0.29727(18) 0.0351(6) Uani 1 1 d . . .
C3 C 0.9118(4) 0.3864(3) 0.36679(18) 0.0430(7) Uani 1 1 d . . .
H3 H 0.9020 0.4724 0.3863 0.052 Uiso 1 1 calc R . .
C4 C 1.0420(4) 0.3437(3) 0.40080(18) 0.0470(8) Uani 1 1 d . . .
H4 H 1.1351 0.3964 0.4483 0.056 Uiso 1 1 calc R . .
C5 C 1.0140(3) 0.2103(3) 0.35370(18) 0.0405(7) Uani 1 1 d . . .
H5 H 1.0838 0.1581 0.3637 0.049 Uiso 1 1 calc R . .
C6 C 0.6446(4) 0.2755(3) 0.2373(2) 0.0455(7) Uani 1 1 d . . .
H6 H 0.5893 0.2002 0.1856 0.055 Uiso 1 1 calc R . .
C7 C 0.6659(3) -0.1949(3) 0.09895(17) 0.0339(6) Uani 1 1 d . . .
C8 C 0.4979(3) -0.2049(4) 0.0870(2) 0.0584(9) Uani 1 1 d . . .
H8A H 0.4392 -0.2442 0.0149 0.088 Uiso 1 1 calc R . .
H8B H 0.4886 -0.1139 0.1000 0.088 Uiso 1 1 calc R . .
H8C H 0.4574 -0.2632 0.1385 0.088 Uiso 1 1 calc R . .
C9 C 0.6816(4) -0.3368(3) 0.0783(2) 0.0500(8) Uani 1 1 d . . .
H9A H 0.6166 -0.3790 0.0083 0.075 Uiso 1 1 calc R . .
H9B H 0.6495 -0.3934 0.1332 0.075 Uiso 1 1 calc R . .
H9C H 0.7889 -0.3288 0.0802 0.075 Uiso 1 1 calc R . .
C10 C 0.7244(4) -0.1078(3) 0.01428(18) 0.0441(7) Uani 1 1 d . . .
H10A H 0.8329 -0.0998 0.0210 0.066 Uiso 1 1 calc R . .
H10B H 0.7132 -0.0170 0.0245 0.066 Uiso 1 1 calc R . .
H10C H 0.6644 -0.1511 -0.0566 0.066 Uiso 1 1 calc R . .
C11 C 0.6888(3) -0.1764(2) 0.34402(16) 0.0283(5) Uani 1 1 d . . .
C12 C 0.6172(3) -0.3138(3) 0.34487(19) 0.0423(7) Uani 1 1 d . . .
H12 H 0.6173 -0.3761 0.2895 0.051 Uiso 1 1 calc R . .
C13 C 0.5453(4) -0.3632(3) 0.42416(19) 0.0495(8) Uani 1 1 d . . .
H13 H 0.4951 -0.4578 0.4220 0.059 Uiso 1 1 calc R . .
C14 C 0.5472(4) -0.2737(3) 0.5066(2) 0.0483(8) Uani 1 1 d . . .
H14 H 0.4993 -0.3066 0.5618 0.058 Uiso 1 1 calc R . .
C15 C 0.6185(4) -0.1375(3) 0.50791(19) 0.0448(7) Uani 1 1 d . . .
H15 H 0.6205 -0.0761 0.5647 0.054 Uiso 1 1 calc R . .
C16 C 0.6880(3) -0.0879(3) 0.42744(17) 0.0374(6) Uani 1 1 d . . .
H16 H 0.7354 0.0071 0.4291 0.045 Uiso 1 1 calc R . .
C17 C 0.9801(3) -0.1242(2) 0.26606(17) 0.0297(6) Uani 1 1 d . . .
C18 C 1.0290(3) -0.1988(3) 0.34795(18) 0.0353(6) Uani 1 1 d . . .
H18 H 0.9623 -0.2367 0.3919 0.042 Uiso 1 1 calc R . .
C19 C 1.1716(3) -0.2186(3) 0.36630(19) 0.0409(7) Uani 1 1 d . . .
H19 H 1.2017 -0.2700 0.4221 0.049 Uiso 1 1 calc R . .
C20 C 1.2703(3) -0.1645(3) 0.3043(2) 0.0419(7) Uani 1 1 d . . .
H20 H 1.3679 -0.1793 0.3165 0.050 Uiso 1 1 calc R . .
C21 C 1.2271(3) -0.0884(3) 0.2241(2) 0.0438(7) Uani 1 1 d . . .
H21 H 1.2954 -0.0500 0.1814 0.053 Uiso 1 1 calc R . .
C22 C 1.0850(3) -0.0684(3) 0.20617(19) 0.0377(6) Uani 1 1 d . . .
H22 H 1.0574 -0.0148 0.1513 0.045 Uiso 1 1 calc R . .
C31 C 0.9301(4) 0.3978(3) 0.09027(19) 0.0520(8) Uani 1 1 d . . .
H31 H 0.8296 0.3924 0.0511 0.062 Uiso 1 1 calc R . .
C32 C 1.0021(4) 0.2946(3) 0.0900(2) 0.0573(9) Uani 1 1 d . . .
H32 H 0.9581 0.2075 0.0506 0.069 Uiso 1 1 calc R . .
C33 C 1.1496(4) 0.3432(4) 0.1579(2) 0.0608(9) Uani 1 1 d . . .
H33 H 1.2231 0.2949 0.1728 0.073 Uiso 1 1 calc R . .
C34 C 1.1691(4) 0.4765(3) 0.2001(2) 0.0495(8) Uani 1 1 d . . .
H34 H 1.2586 0.5340 0.2483 0.059 Uiso 1 1 calc R . .
C35 C 1.0339(4) 0.5099(3) 0.1589(2) 0.0460(7) Uani 1 1 d . . .
H35 H 1.0157 0.5935 0.1747 0.055 Uiso 1 1 calc R . .

loop_
_atom_site_aniso_label
_atom_site_aniso_U_11
_atom_site_aniso_U_22
_atom_site_aniso_U_33
_atom_site_aniso_U_23
_atom_site_aniso_U_13
_atom_site_aniso_U_12
Fe 0.0422(3) 0.0313(2) 0.0299(2) 0.00333(14) 0.01182(16) 0.01088(19)
Si1 0.0291(4) 0.0262(4) 0.0289(3) 0.0046(3) 0.0082(3) 0.0124(3)
O1 0.0399(12) 0.0261(10) 0.0373(9) 0.0038(7) 0.0044(8) 0.0144(9)
O2 0.0672(18) 0.0612(16) 0.0981(16) 0.0146(12) 0.0306(13) 0.0452(14)
C1 0.0427(17) 0.0288(14) 0.0275(11) 0.0050(9) 0.0107(11) 0.0129(13)
C2 0.0473(18) 0.0332(15) 0.0345(12) 0.0087(10) 0.0206(12) 0.0185(14)
C3 0.065(2) 0.0351(16) 0.0318(13) 0.0003(11) 0.0174(13) 0.0150(15)
C4 0.059(2) 0.0416(17) 0.0300(13) 0.0015(11) 0.0053(13) 0.0046(15)
C5 0.0440(19) 0.0408(17) 0.0357(13) 0.0069(11) 0.0038(12) 0.0159(14)
C6 0.049(2) 0.0453(18) 0.0535(16) 0.0106(13) 0.0215(14) 0.0246(16)
C7 0.0337(16) 0.0392(16) 0.0298(12) 0.0046(10) 0.0094(10) 0.0113(13)
C8 0.0355(19) 0.095(3) 0.0390(15) 0.0015(15) 0.0022(12) 0.0172(18)
C9 0.069(2) 0.0338(16) 0.0419(15) -0.0022(11) 0.0125(14) 0.0096(15)
C10 0.053(2) 0.0479(18) 0.0317(13) 0.0057(11) 0.0086(12) 0.0163(15)
C11 0.0252(14) 0.0315(14) 0.0296(11) 0.0053(9) 0.0029(10) 0.0133(12)
C12 0.061(2) 0.0372(17) 0.0360(13) 0.0071(11) 0.0157(13) 0.0231(15)
C13 0.070(2) 0.0382(17) 0.0423(15) 0.0161(12) 0.0200(14) 0.0141(16)
C14 0.060(2) 0.056(2) 0.0390(14) 0.0181(13) 0.0229(13) 0.0236(17)
C15 0.053(2) 0.0503(19) 0.0333(13) 0.0006(11) 0.0126(12) 0.0177(16)
C16 0.0393(17) 0.0352(15) 0.0362(13) 0.0019(11) 0.0102(12) 0.0083(13)
C17 0.0307(15) 0.0278(14) 0.0316(11) 0.0009(9) 0.0066(10) 0.0115(12)
C18 0.0375(17) 0.0350(15) 0.0352(12) 0.0055(10) 0.0085(11) 0.0135(13)
C19 0.0360(17) 0.0432(17) 0.0439(14) 0.0072(12) 0.0018(12) 0.0186(14)
C20 0.0333(17) 0.0440(17) 0.0507(15) -0.0034(12) 0.0076(13) 0.0182(14)
C21 0.0341(17) 0.0511(19) 0.0507(15) 0.0063(13) 0.0167(13) 0.0149(15)
C22 0.0350(17) 0.0425(17) 0.0396(13) 0.0105(11) 0.0098(12) 0.0169(14)
C31 0.055(2) 0.060(2) 0.0330(14) 0.0121(13) 0.0124(13) 0.0029(17)
C32 0.082(3) 0.0414(18) 0.0444(16) -0.0034(13) 0.0355(17) -0.0017(18)
C33 0.064(3) 0.065(2) 0.068(2) 0.0106(17) 0.0395(19) 0.025(2)
C34 0.042(2) 0.051(2) 0.0514(16) 0.0064(13) 0.0196(14) 0.0005(15)
C35 0.056(2) 0.0367(17) 0.0436(15) 0.0113(12) 0.0164(14) 0.0069(15)

loop_
_atom_type_symbol
_atom_type_description
_atom_type_scat_dispersion_real
_atom_type_scat_dispersion_imag
_atom_type_scat_source
C C 0.0033 0.0016 'International Tables Vol C Tables 4.2.6.8 and 6.1.1.4'
H H 0.0000 0.0000 'International Tables Vol C Tables 4.2.6.8 and 6.1.1.4'
O O 0.0106 0.0060 'International Tables Vol C Tables 4.2.6.8 and 6.1.1.4'
Si Si 0.0817 0.0704 'International Tables Vol C Tables 4.2.6.8 and 6.1.1.4'
Fe Fe 0.3463 0.8444 'International Tables Vol C Tables 4.2.6.8 and 6.1.1.4'

loop_
_geom_angle_atom_site_label_1
_geom_angle_atom_site_label_2
_geom_angle_atom_site_label_3
_geom_angle
_geom_angle_site_symmetry_1
_geom_angle_site_symmetry_3
_geom_angle_publ_flag
C3 Fe C4 40.34(11) . . ?
C3 Fe C1 69.13(10) . . ?
C4 Fe C1 68.29(11) . . ?
C3 Fe C32 163.32(14) . . ?
C4 Fe C32 155.16(14) . . ?
C1 Fe C32 107.68(11) . . ?
C3 Fe C33 155.24(14) . . ?
C4 Fe C33 119.97(14) . . ?
C1 Fe C33 123.38(12) . . ?
C32 Fe C33 40.27(14) . . ?
C3 Fe C2 41.22(11) . . ?
C4 Fe C2 68.33(12) . . ?
C1 Fe C2 41.12(10) . . ?
C32 Fe C2 125.76(13) . . ?
C33 Fe C2 161.35(12) . . ?
C3 Fe C34 121.06(12) . . ?
C4 Fe C34 107.30(12) . . ?
C1 Fe C34 159.90(11) . . ?
C32 Fe C34 67.59(12) . . ?
C33 Fe C34 40.41(12) . . ?
C2 Fe C34 157.37(11) . . ?
C3 Fe C31 126.40(13) . . ?
C4 Fe C31 162.17(12) . . ?
C1 Fe C31 122.63(11) . . ?
C32 Fe C31 40.51(12) . . ?
C33 Fe C31 67.88(13) . . ?
C2 Fe C31 109.57(12) . . ?
C34 Fe C31 67.40(12) . . ?
C3 Fe C5 68.76(11) . . ?
C4 Fe C5 40.61(10) . . ?
C1 Fe C5 40.76(10) . . ?
C32 Fe C5 120.23(12) . . ?
C33 Fe C5 105.76(12) . . ?
C2 Fe C5 68.88(11) . . ?
C34 Fe C5 123.19(12) . . ?
C31 Fe C5 156.69(12) . . ?
C3 Fe C35 108.75(11) . . ?
C4 Fe C35 124.97(11) . . ?
C1 Fe C35 158.27(12) . . ?
C32 Fe C35 67.78(12) . . ?
C33 Fe C35 67.86(13) . . ?
C2 Fe C35 122.99(11) . . ?
C34 Fe C35 40.06(12) . . ?
C31 Fe C35 40.13(11) . . ?
C5 Fe C35 160.30(12) . . ?
O1 Si1 C17 111.57(10) . . ?
O1 Si1 C11 108.25(10) . . ?
C17 Si1 C11 109.08(10) . . ?
O1 Si1 C7 102.34(10) . . ?
C17 Si1 C7 112.24(11) . . ?
C11 Si1 C7 113.17(12) . . ?
C1 O1 Si1 134.10(14) . . ?
O1 C1 C5 129.3(2) . . ?
O1 C1 C2 122.4(2) . . ?
C5 C1 C2 108.3(2) . . ?
O1 C1 Fe 126.27(15) . . ?
C5 C1 Fe 70.17(15) . . ?
C2 C1 Fe 69.70(15) . . ?
C3 C2 C1 107.1(2) . . ?
C3 C2 C6 128.6(2) . . ?
C1 C2 C6 124.1(2) . . ?
C3 C2 Fe 68.74(16) . . ?
C1 C2 Fe 69.18(15) . . ?
C6 C2 Fe 123.10(17) . . ?
C4 C3 C2 107.8(2) . . ?
C4 C3 Fe 69.98(15) . . ?
C2 C3 Fe 70.04(14) . . ?
C3 C4 C5 109.8(3) . . ?
C3 C4 Fe 69.68(14) . . ?
C5 C4 Fe 70.50(14) . . ?
C4 C5 C1 107.0(2) . . ?
C4 C5 Fe 68.89(14) . . ?
C1 C5 Fe 69.07(13) . . ?
O2 C6 C2 125.5(3) . . ?
C8 C7 C9 109.9(2) . . ?
C8 C7 C10 108.3(2) . . ?
C9 C7 C10 107.7(2) . . ?
C8 C7 Si1 109.74(17) . . ?
C9 C7 Si1 111.88(17) . . ?
C10 C7 Si1 109.18(18) . . ?
C12 C11 C16 117.4(2) . . ?
C12 C11 Si1 121.75(18) . . ?
C16 C11 Si1 120.8(2) . . ?
C11 C12 C13 122.0(2) . . ?
C14 C13 C12 119.5(3) . . ?
C15 C14 C13 119.5(3) . . ?
C14 C15 C16 120.9(2) . . ?
C15 C16 C11 120.7(3) . . ?
C22 C17 C18 116.3(2) . . ?
C22 C17 Si1 122.61(17) . . ?
C18 C17 Si1 121.0(2) . . ?
C19 C18 C17 121.6(3) . . ?
C20 C19 C18 120.3(2) . . ?
C19 C20 C21 119.7(3) . . ?
C22 C21 C20 119.9(3) . . ?
C21 C22 C17 122.1(2) . . ?
C35 C31 C32 107.8(3) . . ?
C35 C31 Fe 70.03(14) . . ?
C32 C31 Fe 69.27(15) . . ?
C33 C32 C31 108.2(3) . . ?
C33 C32 Fe 69.91(16) . . ?
C31 C32 Fe 70.22(15) . . ?
C32 C33 C34 107.6(3) . . ?
C32 C33 Fe 69.82(18) . . ?
C34 C33 Fe 70.07(17) . . ?
C35 C34 C33 108.5(3) . . ?
C35 C34 Fe 70.22(17) . . ?
C33 C34 Fe 69.52(18) . . ?
C34 C35 C31 107.9(3) . . ?
C34 C35 Fe 69.72(16) . . ?
C31 C35 Fe 69.85(15) . . ?

loop_
_geom_bond_atom_site_label_1
_geom_bond_atom_site_label_2
_geom_bond_distance
_geom_bond_site_symmetry_2
_geom_bond_publ_flag
Fe C3 2.026(3) . ?
Fe C4 2.029(2) . ?
Fe C1 2.036(3) . ?
Fe C32 2.036(3) . ?
Fe C33 2.037(3) . ?
Fe C2 2.043(3) . ?
Fe C34 2.044(3) . ?
Fe C31 2.049(2) . ?
Fe C5 2.051(2) . ?
Fe C35 2.051(3) . ?
Si1 O1 1.6567(16) . ?
Si1 C17 1.860(3) . ?
Si1 C11 1.866(2) . ?
Si1 C7 1.892(2) . ?
O1 C1 1.361(3) . ?
O2 C6 1.209(3) . ?
C1 C5 1.423(4) . ?
C1 C2 1.432(3) . ?
C2 C3 1.432(4) . ?
C2 C6 1.452(4) . ?
C3 C4 1.398(4) . ?
C4 C5 1.416(4) . ?
C7 C8 1.521(4) . ?
C7 C9 1.534(4) . ?
C7 C10 1.538(3) . ?
C11 C12 1.384(4) . ?
C11 C16 1.397(3) . ?
C12 C13 1.386(4) . ?
C13 C14 1.385(4) . ?
C14 C15 1.369(4) . ?
C15 C16 1.388(4) . ?
C17 C22 1.397(4) . ?
C17 C18 1.402(3) . ?
C18 C19 1.380(4) . ?
C19 C20 1.372(4) . ?
C20 C21 1.380(4) . ?
C21 C22 1.376(4) . ?
C31 C35 1.406(4) . ?
C31 C32 1.414(4) . ?
C32 C33 1.402(5) . ?
C33 C34 1.410(4) . ?
C34 C35 1.403(4) . ?

loop_
_geom_torsion_atom_site_label_1
_geom_torsion_atom_site_label_2
_geom_torsion_atom_site_label_3
_geom_torsion_atom_site_label_4
_geom_torsion
_geom_torsion_site_symmetry_1
_geom_torsion_site_symmetry_2
_geom_torsion_site_symmetry_3
_geom_torsion_site_symmetry_4
_geom_torsion_publ_flag
C17 Si1 O1 C1 -47.8(2) . . . . ?
C11 Si1 O1 C1 72.3(2) . . . . ?
C7 Si1 O1 C1 -168.0(2) . . . . ?
Si1 O1 C1 C5 31.6(4) . . . . ?
Si1 O1 C1 C2 -147.69(19) . . . . ?
Si1 O1 C1 Fe 124.86(18) . . . . ?
C3 Fe C1 O1 153.9(2) . . . . ?
C4 Fe C1 O1 -162.7(2) . . . . ?
C32 Fe C1 O1 -8.7(3) . . . . ?
C33 Fe C1 O1 -50.2(3) . . . . ?
C2 Fe C1 O1 115.9(3) . . . . ?
C34 Fe C1 O1 -81.7(4) . . . . ?
C31 Fe C1 O1 33.3(3) . . . . ?
C5 Fe C1 O1 -124.8(3) . . . . ?
C35 Fe C1 O1 65.5(4) . . . . ?
C3 Fe C1 C5 -81.28(16) . . . . ?
C4 Fe C1 C5 -37.86(16) . . . . ?
C32 Fe C1 C5 116.08(18) . . . . ?
C33 Fe C1 C5 74.58(19) . . . . ?
C2 Fe C1 C5 -119.3(2) . . . . ?
C34 Fe C1 C5 43.1(3) . . . . ?
C31 Fe C1 C5 158.05(16) . . . . ?
C35 Fe C1 C5 -169.7(3) . . . . ?
C3 Fe C1 C2 38.05(14) . . . . ?
C4 Fe C1 C2 81.48(16) . . . . ?
C32 Fe C1 C2 -124.59(17) . . . . ?
C33 Fe C1 C2 -166.09(16) . . . . ?
C34 Fe C1 C2 162.5(3) . . . . ?
C31 Fe C1 C2 -82.61(18) . . . . ?
C5 Fe C1 C2 119.3(2) . . . . ?
C35 Fe C1 C2 -50.4(3) . . . . ?
O1 C1 C2 C3 -179.3(2) . . . . ?
C5 C1 C2 C3 1.3(3) . . . . ?
Fe C1 C2 C3 -58.47(17) . . . . ?
O1 C1 C2 C6 -4.2(4) . . . . ?
C5 C1 C2 C6 176.4(2) . . . . ?
Fe C1 C2 C6 116.6(2) . . . . ?
O1 C1 C2 Fe -120.8(2) . . . . ?
C5 C1 C2 Fe 59.76(17) . . . . ?
C4 Fe C2 C3 37.70(15) . . . . ?
C1 Fe C2 C3 119.1(2) . . . . ?
C32 Fe C2 C3 -165.77(17) . . . . ?
C33 Fe C2 C3 158.0(3) . . . . ?
C34 Fe C2 C3 -45.3(3) . . . . ?
C31 Fe C2 C3 -123.37(17) . . . . ?
C5 Fe C2 C3 81.46(16) . . . . ?
C35 Fe C2 C3 -80.82(17) . . . . ?
C3 Fe C2 C1 -119.1(2) . . . . ?
C4 Fe C2 C1 -81.36(15) . . . . ?
C32 Fe C2 C1 75.17(18) . . . . ?
C33 Fe C2 C1 38.9(4) . . . . ?
C34 Fe C2 C1 -164.4(2) . . . . ?
C31 Fe C2 C1 117.57(15) . . . . ?
C5 Fe C2 C1 -37.60(14) . . . . ?
C35 Fe C2 C1 160.12(14) . . . . ?
C3 Fe C2 C6 123.0(3) . . . . ?
C4 Fe C2 C6 160.7(3) . . . . ?
C1 Fe C2 C6 -117.9(3) . . . . ?
C32 Fe C2 C6 -42.8(3) . . . . ?
C33 Fe C2 C6 -79.0(4) . . . . ?
C34 Fe C2 C6 77.7(4) . . . . ?
C31 Fe C2 C6 -0.4(3) . . . . ?
C5 Fe C2 C6 -155.5(2) . . . . ?
C35 Fe C2 C6 42.2(3) . . . . ?
C1 C2 C3 C4 -1.3(3) . . . . ?
C6 C2 C3 C4 -176.1(2) . . . . ?
Fe C2 C3 C4 -60.05(18) . . . . ?
C1 C2 C3 Fe 58.75(16) . . . . ?
C6 C2 C3 Fe -116.1(3) . . . . ?
C1 Fe C3 C4 80.64(18) . . . . ?
C32 Fe C3 C4 162.6(4) . . . . ?
C33 Fe C3 C4 -44.7(3) . . . . ?
C2 Fe C3 C4 118.6(2) . . . . ?
C34 Fe C3 C4 -80.0(2) . . . . ?
C31 Fe C3 C4 -163.53(17) . . . . ?
C5 Fe C3 C4 36.81(17) . . . . ?
C35 Fe C3 C4 -122.37(18) . . . . ?
C4 Fe C3 C2 -118.6(2) . . . . ?
C1 Fe C3 C2 -37.96(14) . . . . ?
C32 Fe C3 C2 44.0(4) . . . . ?
C33 Fe C3 C2 -163.3(3) . . . . ?
C34 Fe C3 C2 161.37(15) . . . . ?
C31 Fe C3 C2 77.87(19) . . . . ?
C5 Fe C3 C2 -81.79(16) . . . . ?
C35 Fe C3 C2 119.03(16) . . . . ?
C2 C3 C4 C5 0.8(3) . . . . ?
Fe C3 C4 C5 -59.25(19) . . . . ?
C2 C3 C4 Fe 60.09(17) . . . . ?
C1 Fe C4 C3 -82.91(18) . . . . ?
C32 Fe C4 C3 -168.2(3) . . . . ?
C33 Fe C4 C3 160.10(18) . . . . ?
C2 Fe C4 C3 -38.50(16) . . . . ?
C34 Fe C4 C3 117.92(18) . . . . ?
C31 Fe C4 C3 48.2(5) . . . . ?
C5 Fe C4 C3 -120.9(3) . . . . ?
C35 Fe C4 C3 77.4(2) . . . . ?
C3 Fe C4 C5 120.9(3) . . . . ?
C1 Fe C4 C5 37.99(17) . . . . ?
C32 Fe C4 C5 -47.3(4) . . . . ?
C33 Fe C4 C5 -79.0(2) . . . . ?
C2 Fe C4 C5 82.40(18) . . . . ?
C34 Fe C4 C5 -121.18(18) . . . . ?
C31 Fe C4 C5 169.1(4) . . . . ?
C35 Fe C4 C5 -161.67(17) . . . . ?
C3 C4 C5 C1 0.0(3) . . . . ?
Fe C4 C5 C1 -58.79(17) . . . . ?
C3 C4 C5 Fe 58.76(18) . . . . ?
O1 C1 C5 C4 179.9(2) . . . . ?
C2 C1 C5 C4 -0.8(3) . . . . ?
Fe C1 C5 C4 58.68(18) . . . . ?
O1 C1 C5 Fe 121.2(2) . . . . ?
C2 C1 C5 Fe -59.47(17) . . . . ?
C3 Fe C5 C4 -36.57(18) . . . . ?
C1 Fe C5 C4 -118.8(2) . . . . ?
C32 Fe C5 C4 159.1(2) . . . . ?
C33 Fe C5 C4 117.9(2) . . . . ?
C2 Fe C5 C4 -80.93(19) . . . . ?
C34 Fe C5 C4 77.5(2) . . . . ?
C31 Fe C5 C4 -171.6(3) . . . . ?
C35 Fe C5 C4 49.8(4) . . . . ?
C3 Fe C5 C1 82.27(17) . . . . ?
C4 Fe C5 C1 118.8(2) . . . . ?
C32 Fe C5 C1 -82.09(19) . . . . ?
C33 Fe C5 C1 -123.23(17) . . . . ?
C2 Fe C5 C1 37.92(14) . . . . ?
C34 Fe C5 C1 -163.69(15) . . . . ?
C31 Fe C5 C1 -52.7(4) . . . . ?
C35 Fe C5 C1 168.7(3) . . . . ?
C3 C2 C6 O2 -10.6(4) . . . . ?
C1 C2 C6 O2 175.4(3) . . . . ?
Fe C2 C6 O2 -98.7(3) . . . . ?
O1 Si1 C7 C8 -71.4(2) . . . . ?
C17 Si1 C7 C8 168.87(19) . . . . ?
C11 Si1 C7 C8 44.9(2) . . . . ?
O1 Si1 C7 C9 166.33(19) . . . . ?
C17 Si1 C7 C9 46.6(2) . . . . ?
C11 Si1 C7 C9 -77.4(2) . . . . ?
O1 Si1 C7 C10 47.2(2) . . . . ?
C17 Si1 C7 C10 -72.5(2) . . . . ?
C11 Si1 C7 C10 163.48(17) . . . . ?
O1 Si1 C11 C12 154.0(2) . . . . ?
C17 Si1 C11 C12 -84.4(2) . . . . ?
C7 Si1 C11 C12 41.3(2) . . . . ?
O1 Si1 C11 C16 -25.4(2) . . . . ?
C17 Si1 C11 C16 96.2(2) . . . . ?
C7 Si1 C11 C16 -138.1(2) . . . . ?
C16 C11 C12 C13 0.8(4) . . . . ?
Si1 C11 C12 C13 -178.7(2) . . . . ?
C11 C12 C13 C14 -1.4(4) . . . . ?
C12 C13 C14 C15 0.7(4) . . . . ?
C13 C14 C15 C16 0.5(4) . . . . ?
C14 C15 C16 C11 -1.1(4) . . . . ?
C12 C11 C16 C15 0.5(4) . . . . ?
Si1 C11 C16 C15 179.9(2) . . . . ?
O1 Si1 C17 C22 -52.8(2) . . . . ?
C11 Si1 C17 C22 -172.3(2) . . . . ?
C7 Si1 C17 C22 61.4(2) . . . . ?
O1 Si1 C17 C18 130.81(19) . . . . ?
C11 Si1 C17 C18 11.3(2) . . . . ?
C7 Si1 C17 C18 -115.0(2) . . . . ?
C22 C17 C18 C19 -1.6(4) . . . . ?
Si1 C17 C18 C19 175.06(19) . . . . ?
C17 C18 C19 C20 0.3(4) . . . . ?
C18 C19 C20 C21 0.8(4) . . . . ?
C19 C20 C21 C22 -0.6(4) . . . . ?
C20 C21 C22 C17 -0.8(4) . . . . ?
C18 C17 C22 C21 1.8(4) . . . . ?
Si1 C17 C22 C21 -174.7(2) . . . . ?
C3 Fe C31 C35 75.2(2) . . . . ?
C4 Fe C31 C35 38.4(5) . . . . ?
C1 Fe C31 C35 162.15(17) . . . . ?
C32 Fe C31 C35 -119.0(3) . . . . ?
C33 Fe C31 C35 -81.4(2) . . . . ?
C2 Fe C31 C35 118.36(19) . . . . ?
C34 Fe C31 C35 -37.58(18) . . . . ?
C5 Fe C31 C35 -159.8(3) . . . . ?
C3 Fe C31 C32 -165.74(19) . . . . ?
C4 Fe C31 C32 157.4(4) . . . . ?
C1 Fe C31 C32 -78.8(2) . . . . ?
C33 Fe C31 C32 37.6(2) . . . . ?
C2 Fe C31 C32 -122.6(2) . . . . ?
C34 Fe C31 C32 81.5(2) . . . . ?
C5 Fe C31 C32 -40.7(4) . . . . ?
C35 Fe C31 C32 119.0(3) . . . . ?
C35 C31 C32 C33 -0.2(3) . . . . ?
Fe C31 C32 C33 -59.8(2) . . . . ?
C35 C31 C32 Fe 59.66(18) . . . . ?
C3 Fe C32 C33 162.7(4) . . . . ?
C4 Fe C32 C33 -44.8(4) . . . . ?
C1 Fe C32 C33 -121.13(19) . . . . ?
C2 Fe C32 C33 -162.98(17) . . . . ?
C34 Fe C32 C33 38.05(19) . . . . ?
C31 Fe C32 C33 119.0(3) . . . . ?
C5 Fe C32 C33 -78.4(2) . . . . ?
C35 Fe C32 C33 81.5(2) . . . . ?
C3 Fe C32 C31 43.7(5) . . . . ?
C4 Fe C32 C31 -163.8(3) . . . . ?
C1 Fe C32 C31 119.87(19) . . . . ?
C33 Fe C32 C31 -119.0(3) . . . . ?
C2 Fe C32 C31 78.0(2) . . . . ?
C34 Fe C32 C31 -81.0(2) . . . . ?
C5 Fe C32 C31 162.62(18) . . . . ?
C35 Fe C32 C31 -37.49(19) . . . . ?
C31 C32 C33 C34 -0.1(3) . . . . ?
Fe C32 C33 C34 -60.1(2) . . . . ?
C31 C32 C33 Fe 60.03(19) . . . . ?
C3 Fe C33 C32 -168.2(2) . . . . ?
C4 Fe C33 C32 160.03(18) . . . . ?
C1 Fe C33 C32 77.6(2) . . . . ?
C2 Fe C33 C32 48.0(4) . . . . ?
C34 Fe C33 C32 -118.5(3) . . . . ?
C31 Fe C33 C32 -37.82(18) . . . . ?
C5 Fe C33 C32 118.43(19) . . . . ?
C35 Fe C33 C32 -81.3(2) . . . . ?
C3 Fe C33 C34 -49.8(4) . . . . ?
C4 Fe C33 C34 -81.5(2) . . . . ?
C1 Fe C33 C34 -163.93(16) . . . . ?
C32 Fe C33 C34 118.5(3) . . . . ?
C2 Fe C33 C34 166.4(3) . . . . ?
C31 Fe C33 C34 80.65(19) . . . . ?
C5 Fe C33 C34 -123.09(18) . . . . ?
C35 Fe C33 C34 37.18(17) . . . . ?
C32 C33 C34 C35 0.3(3) . . . . ?
Fe C33 C34 C35 -59.6(2) . . . . ?
C32 C33 C34 Fe 60.0(2) . . . . ?
C3 Fe C34 C35 -82.34(19) . . . . ?
C4 Fe C34 C35 -124.23(17) . . . . ?
C1 Fe C34 C35 161.8(3) . . . . ?
C32 Fe C34 C35 81.65(19) . . . . ?
C33 Fe C34 C35 119.6(3) . . . . ?
C2 Fe C34 C35 -49.2(3) . . . . ?
C31 Fe C34 C35 37.64(17) . . . . ?
C5 Fe C34 C35 -165.95(15) . . . . ?
C3 Fe C34 C33 158.08(19) . . . . ?
C4 Fe C34 C33 116.2(2) . . . . ?
C1 Fe C34 C33 42.2(4) . . . . ?
C32 Fe C34 C33 -37.92(19) . . . . ?
C2 Fe C34 C33 -168.8(2) . . . . ?
C31 Fe C34 C33 -81.9(2) . . . . ?
C5 Fe C34 C33 74.5(2) . . . . ?
C35 Fe C34 C33 -119.6(3) . . . . ?
C33 C34 C35 C31 -0.4(3) . . . . ?
Fe C34 C35 C31 -59.65(19) . . . . ?
C33 C34 C35 Fe 59.2(2) . . . . ?
C32 C31 C35 C34 0.4(3) . . . . ?
Fe C31 C35 C34 59.57(18) . . . . ?
C32 C31 C35 Fe -59.19(18) . . . . ?
C3 Fe C35 C34 116.29(18) . . . . ?
C4 Fe C35 C34 74.4(2) . . . . ?
C1 Fe C35 C34 -163.2(2) . . . . ?
C32 Fe C35 C34 -81.1(2) . . . . ?
C33 Fe C35 C34 -37.49(17) . . . . ?
C2 Fe C35 C34 159.68(16) . . . . ?
C31 Fe C35 C34 -119.0(3) . . . . ?
C5 Fe C35 C34 37.1(4) . . . . ?
C3 Fe C35 C31 -124.73(19) . . . . ?
C4 Fe C35 C31 -166.58(19) . . . . ?
C1 Fe C35 C31 -44.2(4) . . . . ?
C32 Fe C35 C31 37.8(2) . . . . ?
C33 Fe C35 C31 81.5(2) . . . . ?
C2 Fe C35 C31 -81.3(2) . . . . ?
C34 Fe C35 C31 119.0(3) . . . . ?
C5 Fe C35 C31 156.0(3) . . . . ?
